data_4336359
loop_
_publ_author_name
'Konstantin Junold'
'Johannes A. Baus'
'Christian Burschka'
'Thomas Vent-Schmidt'
'Sebastian Riedel'
'Reinhold Tacke'

_publ_contact_author_address
;Institut fuer Anorganische Chemie
Julius-Maximilians-Universitaet Wuerzburg
Am Hubland
D-97074 Wuerzburg
Germany,
Institut fuer Anorganische und Analytische Chemie
Universitaet Freiburg
Albertstrasse 21
D-79104 Freiburg i. Br.
Germany
;
_publ_contact_author_email r.tacke@uni-wuerzburg.de
_publ_contact_author_fax '049 931 3184609'
_publ_contact_author_name 'Reinhold Tacke, Sebastian Riedel'
_publ_contact_author_phone '049 931 3185251'
_publ_section_title
;
 Five-Coordinate Silicon(II) Compounds with Si-M Bonds (M = Cr, Mo, W,
 Fe): Bis[N,N'-diisopropylbenzamidinato(-)]silicon(II) as a Ligand in
 Transition-Metal Complexes
;
_journal_name_full 'Inorganic Chemistry'
_journal_page_first 11593
_journal_page_last 11599
_journal_paper_doi 10.1021/ic401954e
_journal_volume 52
_journal_year 2013
_chemical_formula_moiety 'C30 H38 Fe N4 O4 Si'
_chemical_formula_sum 'C30 H38 Fe N4 O4 Si'
_chemical_formula_weight 602.58
_chemical_name_systematic
; 
 ? 
;
_space_group_IT_number 14
_symmetry_cell_setting monoclinic
_symmetry_space_group_name_Hall '-P 2ybc'
_symmetry_space_group_name_H-M 'P 1 21/c 1'
_atom_sites_solution_hydrogens geom
_atom_sites_solution_primary direct
_atom_sites_solution_secondary difmap
_audit_creation_method SHELXL-97
_cell_angle_alpha 90.00
_cell_angle_beta 99.006(16)
_cell_angle_gamma 90.00
_cell_formula_units_Z 4
_cell_length_a 9.8895(13)
_cell_length_b 21.702(3)
_cell_length_c 14.547(2)
_cell_measurement_reflns_used 4998
_cell_measurement_temperature 173(2)
_cell_measurement_theta_max 29.15
_cell_measurement_theta_min 2.5
_cell_volume 3083.6(7)
_computing_cell_refinement Stoe-IPDS
_computing_data_collection Stoe-IPDS
_computing_data_reduction Stoe-IPDS
_computing_molecular_graphics ORTEP/POV-Ray
_computing_publication_material Bruker-SHELXTL
_computing_structure_refinement 'SHELXL-97 (Sheldrick, 2008)'
_computing_structure_solution 'SHELXS-97 (Sheldrick, 2008)'
_diffrn_ambient_temperature 173(2)
_diffrn_measured_fraction_theta_full 0.998
_diffrn_measured_fraction_theta_max 0.998
_diffrn_measurement_device_type image-plate_Stoe-IPDS
_diffrn_measurement_method 'omega scan'
_diffrn_radiation_monochromator graphite
_diffrn_radiation_source 'fine-focus sealed tube'
_diffrn_radiation_type MoK\a
_diffrn_radiation_wavelength 0.71073
_diffrn_reflns_av_R_equivalents 0.0332
_diffrn_reflns_av_sigmaI/netI 0.0250
_diffrn_reflns_limit_h_max 12
_diffrn_reflns_limit_h_min -11
_diffrn_reflns_limit_k_max 26
_diffrn_reflns_limit_k_min -26
_diffrn_reflns_limit_l_max 17
_diffrn_reflns_limit_l_min -17
_diffrn_reflns_number 22395
_diffrn_reflns_theta_full 26.02
_diffrn_reflns_theta_max 26.02
_diffrn_reflns_theta_min 2.51
_exptl_absorpt_coefficient_mu 0.568
_exptl_absorpt_correction_T_max 0.8322
_exptl_absorpt_correction_T_min 0.7275
_exptl_absorpt_correction_type multi-scan
_exptl_absorpt_process_details
;
[c.f. r.h. blessing, acta cryst. (1995), a51, 33-38]
;
_exptl_crystal_colour yellow-brown
_exptl_crystal_density_diffrn 1.298
_exptl_crystal_description block
_exptl_crystal_F_000 1272
_exptl_crystal_size_max .8
_exptl_crystal_size_mid .6
_exptl_crystal_size_min .35
_refine_diff_density_max 0.416
_refine_diff_density_min -0.527
_refine_diff_density_rms 0.114
_refine_ls_extinction_method none
_refine_ls_goodness_of_fit_ref 1.075
_refine_ls_hydrogen_treatment constr
_refine_ls_matrix_type full
_refine_ls_number_parameters 369
_refine_ls_number_reflns 6056
_refine_ls_number_restraints 0
_refine_ls_restrained_S_all 1.075
_refine_ls_R_factor_all 0.0394
_refine_ls_R_factor_gt 0.0329
_refine_ls_shift/su_max 0.001
_refine_ls_shift/su_mean 0.000
_refine_ls_structure_factor_coef Fsqd
_refine_ls_weighting_details 'calc w=1/[\s^2^(Fo^2^)+(0.0664P)^2^+0.0053P] where P=(Fo^2^+2Fc^2^)/3'
_refine_ls_weighting_scheme calc
_refine_ls_wR_factor_gt 0.0908
_refine_ls_wR_factor_ref 0.0938
_reflns_number_gt 5096
_reflns_number_total 6056
_reflns_threshold_expression >2sigma(I)
_cod_data_source_file ic401954e_si_001_1.cif
_cod_data_source_block jun83c_multi-scan
_cod_database_code 4336359

loop_
_symmetry_equiv_pos_as_xyz
'x, y, z'
'-x, y+1/2, -z+1/2'
'-x, -y, -z'
'x, -y-1/2, z-1/2'

loop_
_atom_site_label
_atom_site_type_symbol
_atom_site_fract_x
_atom_site_fract_y
_atom_site_fract_z
_atom_site_U_iso_or_equiv
_atom_site_adp_type
_atom_site_occupancy
_atom_site_symmetry_multiplicity
_atom_site_calc_flag
_atom_site_refinement_flags
Fe Fe 0.26610(2) 0.346394(10) 0.437187(15) 0.02404(9) Uani 1 1 d .
Si Si 0.15617(4) 0.381647(17) 0.29447(3) 0.01945(10) Uani 1 1 d .
O1 O 0.30753(19) 0.42064(7) 0.60799(10) 0.0550(4) Uani 1 1 d .
O2 O 0.50254(15) 0.38712(9) 0.35557(12) 0.0592(4) Uani 1 1 d .
O3 O 0.37324(17) 0.22249(6) 0.47620(11) 0.0537(4) Uani 1 1 d .
O4 O -0.01338(14) 0.30590(8) 0.44480(10) 0.0520(4) Uani 1 1 d .
N2 N 0.17121(13) 0.47114(5) 0.30916(9) 0.0218(3) Uani 1 1 d .
N1 N 0.23632(13) 0.41581(6) 0.20221(9) 0.0240(3) Uani 1 1 d .
N4 N 0.10282(12) 0.30430(6) 0.22516(9) 0.0218(3) Uani 1 1 d .
N3 N -0.02846(13) 0.37772(6) 0.25659(9) 0.0228(3) Uani 1 1 d .
C1 C 0.23380(16) 0.47353(7) 0.23561(11) 0.0242(3) Uani 1 1 d .
C2 C 0.28981(19) 0.52875(7) 0.19362(11) 0.0306(4) Uani 1 1 d .
C3 C 0.4292(2) 0.54050(9) 0.20572(14) 0.0413(4) Uani 1 1 d .
H3 H 0.4915 0.5144 0.2439 0.050 Uiso 1 1 calc R
C4 C 0.4769(3) 0.59128(10) 0.16099(18) 0.0597(7) Uani 1 1 d .
H4 H 0.5722 0.5999 0.1692 0.072 Uiso 1 1 calc R
C5 C 0.3873(3) 0.62872(10) 0.10543(17) 0.0638(8) Uani 1 1 d .
H5 H 0.4210 0.6625 0.0741 0.077 Uiso 1 1 calc R
C6 C 0.2491(3) 0.61768(10) 0.09490(17) 0.0630(7) Uani 1 1 d .
H6 H 0.1874 0.6442 0.0569 0.076 Uiso 1 1 calc R
C7 C 0.1988(2) 0.56802(9) 0.13943(14) 0.0460(5) Uani 1 1 d .
H7 H 0.1030 0.5609 0.1329 0.055 Uiso 1 1 calc R
C8 C 0.17975(17) 0.51606(7) 0.38630(11) 0.0261(3) Uani 1 1 d .
H8 H 0.1420 0.4950 0.4379 0.031 Uiso 1 1 calc R
C9 C 0.32606(18) 0.53439(8) 0.42518(12) 0.0339(4) Uani 1 1 d .
H9A H 0.3825 0.4973 0.4373 0.051 Uiso 1 1 calc R
H9B H 0.3270 0.5573 0.4834 0.051 Uiso 1 1 calc R
H9C H 0.3629 0.5604 0.3799 0.051 Uiso 1 1 calc R
C10 C 0.0907(2) 0.57288(8) 0.36043(14) 0.0380(4) Uani 1 1 d .
H10A H 0.1274 0.5965 0.3125 0.057 Uiso 1 1 calc R
H10B H 0.0906 0.5987 0.4157 0.057 Uiso 1 1 calc R
H10C H -0.0032 0.5599 0.3365 0.057 Uiso 1 1 calc R
C11 C 0.2656(2) 0.39498(8) 0.11069(12) 0.0389(4) Uani 1 1 d .
H11 H 0.2513 0.3494 0.1092 0.047 Uiso 1 1 calc R
C12 C 0.4139(4) 0.40495(16) 0.0998(3) 0.1053(15) Uani 1 1 d .
H12A H 0.4336 0.3825 0.0449 0.158 Uiso 1 1 calc R
H12B H 0.4736 0.3898 0.1553 0.158 Uiso 1 1 calc R
H12C H 0.4305 0.4490 0.0920 0.158 Uiso 1 1 calc R
C13 C 0.1648(5) 0.42077(15) 0.03104(16) 0.1082(15) Uani 1 1 d .
H13A H 0.1751 0.3991 -0.0266 0.162 Uiso 1 1 calc R
H13B H 0.1825 0.4648 0.0240 0.162 Uiso 1 1 calc R
H13C H 0.0713 0.4151 0.0441 0.162 Uiso 1 1 calc R
C14 C -0.02606(15) 0.32095(7) 0.21950(10) 0.0220(3) Uani 1 1 d .
C15 C -0.14822(16) 0.28370(7) 0.18321(11) 0.0253(3) Uani 1 1 d .
C16 C -0.24209(18) 0.26865(9) 0.24185(13) 0.0362(4) Uani 1 1 d .
H16 H -0.2308 0.2842 0.3036 0.043 Uiso 1 1 calc R
C17 C -0.35212(19) 0.23081(10) 0.20913(16) 0.0463(5) Uani 1 1 d .
H17 H -0.4157 0.2199 0.2490 0.056 Uiso 1 1 calc R
C18 C -0.36972(19) 0.20893(9) 0.11882(17) 0.0458(5) Uani 1 1 d .
H18 H -0.4455 0.1831 0.0969 0.055 Uiso 1 1 calc R
C19 C -0.27786(19) 0.22438(9) 0.06047(15) 0.0428(5) Uani 1 1 d .
H19 H -0.2910 0.2097 -0.0018 0.051 Uiso 1 1 calc R
C20 C -0.16625(17) 0.26146(7) 0.09276(12) 0.0306(3) Uani 1 1 d .
H20 H -0.1021 0.2716 0.0529 0.037 Uiso 1 1 calc R
C21 C 0.14732(16) 0.24054(7) 0.21027(12) 0.0284(3) Uani 1 1 d .
H21 H 0.1042 0.2273 0.1466 0.034 Uiso 1 1 calc R
C22 C 0.10316(19) 0.19526(8) 0.28075(15) 0.0385(4) Uani 1 1 d .
H22A H 0.0032 0.1958 0.2758 0.058 Uiso 1 1 calc R
H22B H 0.1445 0.2074 0.3438 0.058 Uiso 1 1 calc R
H22C H 0.1335 0.1536 0.2677 0.058 Uiso 1 1 calc R
C23 C 0.30168(17) 0.23897(8) 0.21445(13) 0.0339(4) Uani 1 1 d .
H23A H 0.3308 0.1968 0.2037 0.051 Uiso 1 1 calc R
H23B H 0.3460 0.2529 0.2759 0.051 Uiso 1 1 calc R
H23C H 0.3278 0.2662 0.1664 0.051 Uiso 1 1 calc R
C24 C -0.15200(17) 0.41622(8) 0.25193(12) 0.0309(4) Uani 1 1 d .
H24 H -0.2325 0.3892 0.2298 0.037 Uiso 1 1 calc R
C25 C -0.16736(19) 0.43881(9) 0.34910(14) 0.0399(4) Uani 1 1 d .
H25A H -0.2472 0.4660 0.3450 0.060 Uiso 1 1 calc R
H25B H -0.0849 0.4615 0.3759 0.060 Uiso 1 1 calc R
H25C H -0.1798 0.4034 0.3888 0.060 Uiso 1 1 calc R
C26 C -0.1525(2) 0.46765(9) 0.18153(15) 0.0462(5) Uani 1 1 d .
H26A H -0.1488 0.4500 0.1200 0.069 Uiso 1 1 calc R
H26B H -0.0727 0.4942 0.1998 0.069 Uiso 1 1 calc R
H26C H -0.2364 0.4920 0.1793 0.069 Uiso 1 1 calc R
C27 C 0.2896(2) 0.39321(8) 0.53916(13) 0.0356(4) Uani 1 1 d .
C28 C 0.40774(18) 0.37153(9) 0.38686(13) 0.0359(4) Uani 1 1 d .
C29 C 0.33228(19) 0.27178(8) 0.46094(12) 0.0349(4) Uani 1 1 d .
C30 C 0.09649(19) 0.32351(8) 0.44179(12) 0.0342(4) Uani 1 1 d .

loop_
_atom_site_aniso_label
_atom_site_aniso_U_11
_atom_site_aniso_U_22
_atom_site_aniso_U_33
_atom_site_aniso_U_23
_atom_site_aniso_U_13
_atom_site_aniso_U_12
Fe 0.02639(14) 0.02299(13) 0.02124(13) 0.00162(8) -0.00094(9) 0.00220(8)
Si 0.0192(2) 0.02016(19) 0.0187(2) 0.00082(14) 0.00219(16) 0.00005(14)
O1 0.0834(12) 0.0428(7) 0.0346(7) -0.0125(6) -0.0040(7) 0.0096(7)
O2 0.0291(7) 0.0900(12) 0.0584(10) 0.0086(9) 0.0064(7) -0.0127(7)
O3 0.0711(10) 0.0291(7) 0.0552(9) 0.0019(6) -0.0081(8) 0.0154(7)
O4 0.0373(8) 0.0757(10) 0.0444(8) 0.0228(7) 0.0101(6) -0.0110(7)
N2 0.0238(6) 0.0207(6) 0.0204(6) 0.0001(5) 0.0021(5) 0.0003(5)
N1 0.0286(7) 0.0231(6) 0.0212(6) -0.0011(5) 0.0068(5) -0.0024(5)
N4 0.0200(6) 0.0224(6) 0.0230(6) -0.0019(5) 0.0035(5) -0.0010(5)
N3 0.0203(6) 0.0234(6) 0.0245(6) -0.0013(5) 0.0027(5) 0.0020(5)
C1 0.0248(7) 0.0245(7) 0.0224(7) 0.0019(6) 0.0008(6) -0.0031(6)
C2 0.0440(10) 0.0241(8) 0.0250(8) -0.0014(6) 0.0096(7) -0.0082(7)
C3 0.0461(11) 0.0345(9) 0.0472(11) -0.0081(8) 0.0193(9) -0.0121(8)
C4 0.0738(16) 0.0465(12) 0.0697(15) -0.0217(11) 0.0453(14) -0.0315(12)
C5 0.113(2) 0.0343(10) 0.0548(14) 0.0015(10) 0.0463(15) -0.0203(13)
C6 0.104(2) 0.0390(11) 0.0486(13) 0.0175(10) 0.0194(13) -0.0057(12)
C7 0.0634(13) 0.0356(10) 0.0381(10) 0.0126(8) 0.0055(9) -0.0055(9)
C8 0.0320(8) 0.0214(7) 0.0246(7) -0.0034(6) 0.0038(6) 0.0005(6)
C9 0.0363(9) 0.0328(8) 0.0308(9) -0.0081(7) 0.0001(7) -0.0051(7)
C10 0.0430(10) 0.0274(8) 0.0426(10) -0.0053(7) 0.0038(8) 0.0069(7)
C11 0.0618(12) 0.0312(8) 0.0281(9) -0.0069(7) 0.0209(8) -0.0113(8)
C12 0.108(2) 0.104(2) 0.129(3) -0.082(2) 0.099(2) -0.064(2)
C13 0.215(5) 0.082(2) 0.0208(10) -0.0058(12) -0.0031(17) 0.039(2)
C14 0.0221(7) 0.0245(7) 0.0194(7) 0.0016(5) 0.0028(6) -0.0008(6)
C15 0.0202(7) 0.0246(7) 0.0295(8) 0.0012(6) -0.0010(6) 0.0001(6)
C16 0.0255(8) 0.0464(10) 0.0362(9) 0.0069(8) 0.0035(7) -0.0040(7)
C17 0.0231(9) 0.0505(11) 0.0640(14) 0.0191(10) 0.0028(9) -0.0066(8)
C18 0.0263(9) 0.0306(9) 0.0744(15) 0.0018(9) -0.0115(9) -0.0060(7)
C19 0.0348(10) 0.0359(10) 0.0520(12) -0.0123(8) -0.0115(9) 0.0022(8)
C20 0.0268(8) 0.0298(8) 0.0332(9) -0.0034(7) -0.0016(7) 0.0025(6)
C21 0.0270(8) 0.0244(7) 0.0326(8) -0.0076(6) 0.0007(7) 0.0026(6)
C22 0.0338(9) 0.0237(8) 0.0562(11) 0.0019(7) 0.0016(8) -0.0021(7)
C23 0.0278(8) 0.0363(9) 0.0377(9) -0.0060(7) 0.0053(7) 0.0063(7)
C24 0.0214(8) 0.0303(8) 0.0396(9) -0.0027(7) 0.0001(7) 0.0054(6)
C25 0.0330(9) 0.0397(10) 0.0498(11) -0.0082(8) 0.0155(8) 0.0055(8)
C26 0.0428(11) 0.0431(11) 0.0492(11) 0.0081(9) -0.0040(9) 0.0135(8)
C27 0.0436(10) 0.0283(8) 0.0325(9) 0.0019(7) -0.0012(8) 0.0058(7)
C28 0.0287(9) 0.0408(9) 0.0345(9) 0.0013(7) -0.0060(7) 0.0003(7)
C29 0.0399(10) 0.0322(9) 0.0297(9) -0.0017(7) -0.0035(7) 0.0019(7)
C30 0.0402(10) 0.0399(9) 0.0223(8) 0.0102(7) 0.0043(7) 0.0013(8)

loop_
_atom_type_symbol
_atom_type_description
_atom_type_scat_dispersion_real
_atom_type_scat_dispersion_imag
_atom_type_scat_source
C C 0.0033 0.0016 'International Tables Vol C Tables 4.2.6.8 and 6.1.1.4'
H H 0.0000 0.0000 'International Tables Vol C Tables 4.2.6.8 and 6.1.1.4'
N N 0.0061 0.0033 'International Tables Vol C Tables 4.2.6.8 and 6.1.1.4'
O O 0.0106 0.0060 'International Tables Vol C Tables 4.2.6.8 and 6.1.1.4'
Si Si 0.0817 0.0704 'International Tables Vol C Tables 4.2.6.8 and 6.1.1.4'
Fe Fe 0.3463 0.8444 'International Tables Vol C Tables 4.2.6.8 and 6.1.1.4'

loop_
_geom_angle_atom_site_label_1
_geom_angle_atom_site_label_2
_geom_angle_atom_site_label_3
_geom_angle
C29 Fe C30 93.46(9)
C29 Fe C28 94.06(9)
C30 Fe C28 157.73(8)
C29 Fe C27 111.40(8)
C30 Fe C27 97.46(9)
C28 Fe C27 99.24(9)
C29 Fe Si 125.97(6)
C30 Fe Si 79.11(6)
C28 Fe Si 79.51(6)
C27 Fe Si 122.61(6)
N1 Si N3 109.09(6)
N1 Si N2 69.01(5)
N3 Si N2 97.74(6)
N1 Si N4 94.68(6)
N3 Si N4 68.51(5)
N2 Si N4 154.64(6)
N1 Si Fe 126.71(5)
N3 Si Fe 124.20(5)
N2 Si Fe 102.29(4)
N4 Si Fe 103.05(4)
N1 Si C1 34.86(5)
N3 Si C1 107.37(6)
N2 Si C1 34.18(5)
N4 Si C1 127.52(5)
Fe Si C1 118.24(4)
N1 Si C14 106.03(6)
N3 Si C14 34.70(5)
N2 Si C14 130.14(6)
N4 Si C14 33.89(5)
Fe Si C14 116.58(4)
C1 Si C14 125.18(6)
C1 N2 C8 127.70(13)
C1 N2 Si 89.31(9)
C8 N2 Si 137.00(10)
C1 N1 C11 128.90(13)
C1 N1 Si 94.48(9)
C11 N1 Si 135.20(11)
C14 N4 C21 123.77(13)
C14 N4 Si 88.71(9)
C21 N4 Si 143.50(10)
C14 N3 C24 124.54(13)
C14 N3 Si 94.83(9)
C24 N3 Si 140.45(11)
N2 C1 N1 107.10(12)
N2 C1 C2 128.04(14)
N1 C1 C2 124.85(13)
N2 C1 Si 56.51(7)
N1 C1 Si 50.66(7)
C2 C1 Si 175.30(12)
C3 C2 C7 120.09(17)
C3 C2 C1 121.47(17)
C7 C2 C1 118.42(17)
C2 C3 C4 119.2(2)
C5 C4 C3 120.5(2)
C4 C5 C6 120.21(19)
C5 C6 C7 120.4(2)
C6 C7 C2 119.5(2)
N2 C8 C9 113.10(13)
N2 C8 C10 112.51(13)
C9 C8 C10 111.02(14)
N1 C11 C13 112.22(19)
N1 C11 C12 112.38(18)
C13 C11 C12 113.6(3)
N4 C14 N3 107.69(13)
N4 C14 C15 126.96(14)
N3 C14 C15 125.29(13)
N4 C14 Si 57.40(8)
N3 C14 Si 50.47(7)
C15 C14 Si 172.79(11)
C20 C15 C16 120.00(16)
C20 C15 C14 120.32(14)
C16 C15 C14 119.61(15)
C17 C16 C15 119.38(18)
C18 C17 C16 120.34(17)
C19 C18 C17 120.31(17)
C18 C19 C20 119.93(18)
C15 C20 C19 120.03(16)
N4 C21 C23 109.61(13)
N4 C21 C22 112.32(13)
C23 C21 C22 110.41(14)
N3 C24 C26 111.35(14)
N3 C24 C25 109.98(14)
C26 C24 C25 113.54(15)
O1 C27 Fe 176.17(16)
O2 C28 Fe 178.29(18)
O3 C29 Fe 178.76(18)
O4 C30 Fe 177.13(17)

loop_
_geom_bond_atom_site_label_1
_geom_bond_atom_site_label_2
_geom_bond_distance
Fe C29 1.7604(18)
Fe C30 1.7605(19)
Fe C28 1.7655(19)
Fe C27 1.7829(18)
Fe Si 2.3175(6)
Si N1 1.8201(13)
Si N3 1.8247(14)
Si N2 1.9569(13)
Si N4 1.9864(13)
Si C1 2.3462(15)
Si C14 2.3573(16)
O1 C27 1.154(2)
O2 C28 1.155(2)
O3 C29 1.153(2)
O4 C30 1.159(2)
N2 C1 1.3182(19)
N2 C8 1.4789(18)
N1 C1 1.345(2)
N1 C11 1.4770(19)
N4 C14 1.3149(19)
N4 C21 1.4781(19)
N3 C14 1.347(2)
N3 C24 1.4728(19)
C1 C2 1.491(2)
C2 C3 1.385(3)
C2 C7 1.391(3)
C3 C4 1.399(3)
C4 C5 1.369(4)
C5 C6 1.373(4)
C6 C7 1.389(3)
C8 C9 1.522(2)
C8 C10 1.528(2)
C11 C13 1.513(4)
C11 C12 1.515(3)
C14 C15 1.481(2)
C15 C20 1.387(2)
C15 C16 1.394(2)
C16 C17 1.387(3)
C17 C18 1.382(3)
C18 C19 1.378(3)
C19 C20 1.387(3)
C21 C23 1.519(2)
C21 C22 1.532(2)
C24 C26 1.514(3)
C24 C25 1.526(2)

loop_
_geom_torsion_atom_site_label_1
_geom_torsion_atom_site_label_2
_geom_torsion_atom_site_label_3
_geom_torsion_atom_site_label_4
_geom_torsion
C29 Fe Si N1 -87.96(9)
C30 Fe Si N1 -174.30(8)
C28 Fe Si N1 -0.56(8)
C27 Fe Si N1 93.76(9)
C29 Fe Si N3 90.85(9)
C30 Fe Si N3 4.51(8)
C28 Fe Si N3 178.25(8)
C27 Fe Si N3 -87.43(9)
C29 Fe Si N2 -160.81(8)
C30 Fe Si N2 112.85(7)
C28 Fe Si N2 -73.41(7)
C27 Fe Si N2 20.91(9)
C29 Fe Si N4 18.14(9)
C30 Fe Si N4 -68.20(7)
C28 Fe Si N4 105.54(7)
C27 Fe Si N4 -160.14(8)
C29 Fe Si C1 -128.38(9)
C30 Fe Si C1 145.28(8)
C28 Fe Si C1 -40.98(8)
C27 Fe Si C1 53.34(9)
C29 Fe Si C14 51.33(9)
C30 Fe Si C14 -35.01(7)
C28 Fe Si C14 138.74(8)
C27 Fe Si C14 -126.95(9)
N1 Si N2 C1 -2.11(9)
N3 Si N2 C1 -109.64(10)
N4 Si N2 C1 -54.85(16)
Fe Si N2 C1 122.76(9)
C14 Si N2 C1 -95.73(10)
N1 Si N2 C8 -154.21(16)
N3 Si N2 C8 98.25(15)
N4 Si N2 C8 153.05(14)
Fe Si N2 C8 -29.35(15)
C1 Si N2 C8 -152.1(2)
C14 Si N2 C8 112.16(15)
N3 Si N1 C1 93.21(10)
N2 Si N1 C1 2.07(9)
N4 Si N1 C1 162.07(10)
Fe Si N1 C1 -87.83(10)
C14 Si N1 C1 129.53(10)
N3 Si N1 C11 -73.40(18)
N2 Si N1 C11 -164.54(19)
N4 Si N1 C11 -4.54(18)
Fe Si N1 C11 105.56(17)
C1 Si N1 C11 -166.6(2)
C14 Si N1 C11 -37.08(18)
N1 Si N4 C14 -112.02(9)
N3 Si N4 C14 -3.33(8)
N2 Si N4 C14 -63.81(15)
Fe Si N4 C14 118.59(8)
C1 Si N4 C14 -99.20(10)
N1 Si N4 C21 93.26(17)
N3 Si N4 C21 -158.06(18)
N2 Si N4 C21 141.47(16)
Fe Si N4 C21 -36.13(17)
C1 Si N4 C21 106.08(17)
C14 Si N4 C21 -154.7(2)
N1 Si N3 C14 90.78(10)
N2 Si N3 C14 161.17(9)
N4 Si N3 C14 3.27(8)
Fe Si N3 C14 -88.22(9)
C1 Si N3 C14 127.50(9)
N1 Si N3 C24 -83.97(17)
N2 Si N3 C24 -13.58(17)
N4 Si N3 C24 -171.48(18)
Fe Si N3 C24 97.03(16)
C1 Si N3 C24 -47.25(17)
C14 Si N3 C24 -174.8(2)
C8 N2 C1 N1 159.00(14)
Si N2 C1 N1 2.79(12)
C8 N2 C1 C2 -22.3(3)
Si N2 C1 C2 -178.54(16)
C8 N2 C1 Si 156.21(17)
C11 N1 C1 N2 164.89(16)
Si N1 C1 N2 -3.00(13)
C11 N1 C1 C2 -13.8(3)
Si N1 C1 C2 178.26(15)
C11 N1 C1 Si 167.9(2)
N1 Si C1 N2 176.56(15)
N3 Si C1 N2 77.91(10)
N4 Si C1 N2 153.79(9)
Fe Si C1 N2 -68.86(10)
C14 Si C1 N2 111.46(10)
N3 Si C1 N1 -98.65(11)
N2 Si C1 N1 -176.56(15)
N4 Si C1 N1 -22.76(12)
Fe Si C1 N1 114.58(9)
C14 Si C1 N1 -65.10(11)
N1 Si C1 C2 -17.7(15)
N3 Si C1 C2 -116.3(15)
N2 Si C1 C2 165.8(16)
N4 Si C1 C2 -40.4(16)
Fe Si C1 C2 96.9(15)
C14 Si C1 C2 -82.8(15)
N2 C1 C2 C3 104.4(2)
N1 C1 C2 C3 -77.2(2)
Si C1 C2 C3 -60.6(16)
N2 C1 C2 C7 -77.2(2)
N1 C1 C2 C7 101.2(2)
Si C1 C2 C7 117.9(15)
C7 C2 C3 C4 -1.6(3)
C1 C2 C3 C4 176.83(16)
C2 C3 C4 C5 -0.4(3)
C3 C4 C5 C6 1.7(3)
C4 C5 C6 C7 -0.9(4)
C5 C6 C7 C2 -1.1(3)
C3 C2 C7 C6 2.4(3)
C1 C2 C7 C6 -176.09(18)
C1 N2 C8 C9 -47.8(2)
Si N2 C8 C9 95.92(17)
C1 N2 C8 C10 79.0(2)
Si N2 C8 C10 -137.29(14)
C1 N1 C11 C13 -60.7(3)
Si N1 C11 C13 102.0(2)
C1 N1 C11 C12 68.7(3)
Si N1 C11 C12 -128.5(2)
C21 N4 C14 N3 166.62(13)
Si N4 C14 N3 4.41(11)
C21 N4 C14 C15 -10.8(2)
Si N4 C14 C15 -173.00(14)
C21 N4 C14 Si 162.21(15)
C24 N3 C14 N4 171.12(13)
Si N3 C14 N4 -4.82(12)
C24 N3 C14 C15 -11.4(2)
Si N3 C14 C15 172.65(13)
C24 N3 C14 Si 175.94(17)
N1 Si C14 N4 74.02(9)
N3 Si C14 N4 174.55(14)
N2 Si C14 N4 149.81(9)
Fe Si C14 N4 -73.03(9)
C1 Si C14 N4 106.66(10)
N1 Si C14 N3 -100.53(10)
N2 Si C14 N3 -24.73(11)
N4 Si C14 N3 -174.55(14)
Fe Si C14 N3 112.43(9)
C1 Si C14 N3 -67.88(11)
N1 Si C14 C15 -156.8(9)
N3 Si C14 C15 -56.3(9)
N2 Si C14 C15 -81.0(9)
N4 Si C14 C15 129.1(9)
Fe Si C14 C15 56.1(9)
C1 Si C14 C15 -124.2(9)
N4 C14 C15 C20 -58.5(2)
N3 C14 C15 C20 124.51(17)
Si C14 C15 C20 176.4(8)
N4 C14 C15 C16 118.55(18)
N3 C14 C15 C16 -58.4(2)
Si C14 C15 C16 -6.6(10)
C20 C15 C16 C17 0.7(3)
C14 C15 C16 C17 -176.31(16)
C15 C16 C17 C18 -0.9(3)
C16 C17 C18 C19 0.2(3)
C17 C18 C19 C20 0.8(3)
C16 C15 C20 C19 0.2(3)
C14 C15 C20 C19 177.22(16)
C18 C19 C20 C15 -1.0(3)
C14 N4 C21 C23 175.46(14)
Si N4 C21 C23 -35.4(2)
C14 N4 C21 C22 -61.4(2)
Si N4 C21 C22 87.70(19)
C14 N3 C24 C26 -104.75(18)
Si N3 C24 C26 68.9(2)
C14 N3 C24 C25 128.49(16)
Si N3 C24 C25 -57.9(2)
C29 Fe C27 O1 -6(3)
C30 Fe C27 O1 91(3)
C28 Fe C27 O1 -104(3)
Si Fe C27 O1 173(3)
C29 Fe C28 O2 -37(7)
C30 Fe C28 O2 -147(7)
C27 Fe C28 O2 75(7)
Si Fe C28 O2 -163(7)
C30 Fe C29 O3 13(8)
C28 Fe C29 O3 -146(8)
C27 Fe C29 O3 112(8)
Si Fe C29 O3 -66(8)
C29 Fe C30 O4 -12(3)
C28 Fe C30 O4 98(3)
C27 Fe C30 O4 -124(3)
Si Fe C30 O4 114(3)
